data_7014743
loop_
_publ_author_name
'Traut, Stephan'
'H\"ahnel, Alexander Peter'
'von H\"anisch, Carsten'

_publ_section_title
;
 Dichloro organosilicon bismuthanes as precursors for rare compounds
 with a bismuth-pnictogen or bismuth-tellurium bond.
;
_journal_issue 6
_journal_name_full 'Dalton transactions (Cambridge, England : 2003)'
_journal_page_first 1365
_journal_page_last 1371
_journal_paper_doi 10.1039/c0dt01111h
_journal_volume 40
_journal_year 2011
_chemical_formula_sum 'C28 H76 As2 Bi4 Cl4 Si8'
_chemical_formula_weight 1765.17
_chemical_name_systematic
;
?
;
_space_group_IT_number 2
_symmetry_cell_setting triclinic
_symmetry_space_group_name_Hall '-P 1'
_symmetry_space_group_name_H-M 'P -1'
_atom_sites_solution_hydrogens geom
_atom_sites_solution_primary direct
_atom_sites_solution_secondary difmap
_audit_creation_method SHELXL-97
_cell_angle_alpha 95.73(3)
_cell_angle_beta 102.00(3)
_cell_angle_gamma 93.67(3)
_cell_formula_units_Z 1
_cell_length_a 9.4714(19)
_cell_length_b 12.499(3)
_cell_length_c 13.486(3)
_cell_measurement_reflns_used 1354
_cell_measurement_temperature 190(2)
_cell_measurement_theta_max 22.82
_cell_measurement_theta_min 1.61
_cell_volume 1547.9(6)
_computing_publication_material 'G. M. Sheldrick, Acta Cryst A, 2008, A64, 112-122.'
_computing_structure_refinement 'SHELXL-97 (Sheldrick, 1997)'
_computing_structure_solution 'SHELXS-97 (Sheldrick, 1990)'
_diffrn_ambient_temperature 190(2)
_diffrn_measured_fraction_theta_full 0.934
_diffrn_measured_fraction_theta_max 0.934
_diffrn_measurement_device_type 'STOE IPDS 2'
_diffrn_measurement_method 'rotation method'
_diffrn_radiation_monochromator graphite
_diffrn_radiation_source 'fine-focus sealed tube'
_diffrn_radiation_type MoK\a
_diffrn_radiation_wavelength 0.71073
_diffrn_reflns_av_R_equivalents 0.0000
_diffrn_reflns_av_sigmaI/netI 0.0792
_diffrn_reflns_limit_h_max 9
_diffrn_reflns_limit_h_min -10
_diffrn_reflns_limit_k_max 13
_diffrn_reflns_limit_k_min -13
_diffrn_reflns_limit_l_max 14
_diffrn_reflns_limit_l_min 0
_diffrn_reflns_number 3957
_diffrn_reflns_theta_full 22.86
_diffrn_reflns_theta_max 22.86
_diffrn_reflns_theta_min 1.55
_exptl_absorpt_coefficient_mu 12.740
_exptl_absorpt_correction_T_max 0.6567
_exptl_absorpt_correction_T_min 0.3499
_exptl_absorpt_correction_type integration
_exptl_absorpt_process_details
;
'(a) W. R. Busing and H. A. Levy,'
'Acta Crystallogr. 1957, 10, 180-182.'
'(b) P. Coppens, L. Leiserowitz and D. Rabinovich,'
'Acta Crystallogr. 1965, 18, 1035-1038.'
;
_exptl_crystal_colour red
_exptl_crystal_density_diffrn 1.894
_exptl_crystal_density_method 'not measured'
_exptl_crystal_description plate
_exptl_crystal_F_000 822
_exptl_crystal_size_max 0.096
_exptl_crystal_size_mid 0.081
_exptl_crystal_size_min 0.034
_platon_squeeze_details
;
P. v.d. Sluis and A. L. Spek, Acta Crystallogr., Sect A 1990,
46, 194-201.
;
_refine_diff_density_max 1.907
_refine_diff_density_min -1.403
_refine_diff_density_rms 0.251
_refine_ls_extinction_method none
_refine_ls_goodness_of_fit_ref 1.013
_refine_ls_hydrogen_treatment constr
_refine_ls_matrix_type full
_refine_ls_number_parameters 208
_refine_ls_number_reflns 3957
_refine_ls_number_restraints 0
_refine_ls_restrained_S_all 1.013
_refine_ls_R_factor_all 0.0570
_refine_ls_R_factor_gt 0.0436
_refine_ls_shift/su_max 0.000
_refine_ls_shift/su_mean 0.000
_refine_ls_structure_factor_coef Fsqd
_refine_ls_weighting_details 'calc w=1/[\s^2^(Fo^2^)+(0.0671P)^2^+0.0000P] where P=(Fo^2^+2Fc^2^)/3'
_refine_ls_weighting_scheme calc
_refine_ls_wR_factor_gt 0.1162
_refine_ls_wR_factor_ref 0.1208
_reflns_number_gt 3142
_reflns_number_total 3957
_reflns_threshold_expression >2sigma(I)
_cod_data_source_file C0DT01111H.TXT
_cod_data_source_block y:\traut\crystal\215_sq\p-1
_cod_original_cell_volume 1547.9(5)
_cod_database_code 7014743

loop_
_symmetry_equiv_pos_as_xyz
'x, y, z'
'-x, -y, -z'

loop_
_atom_site_label
_atom_site_type_symbol
_atom_site_fract_x
_atom_site_fract_y
_atom_site_fract_z
_atom_site_U_iso_or_equiv
_atom_site_adp_type
_atom_site_occupancy
_atom_site_symmetry_multiplicity
_atom_site_calc_flag
_atom_site_refinement_flags
_atom_site_disorder_assembly
_atom_site_disorder_group
As1 As -0.54294(15) 0.02544(10) -0.08582(10) 0.0383(3) Uani 1 1 d . . .
Bi1 Bi -0.77060(6) 0.11238(4) -0.02277(4) 0.03996(19) Uani 1 1 d . . .
Bi2 Bi -0.70017(6) -0.17228(4) -0.14125(4) 0.03954(19) Uani 1 1 d . . .
Si1 Si -1.0174(4) 0.2713(3) -0.1156(3) 0.0441(10) Uani 1 1 d . . .
Si2 Si -0.6153(5) -0.1024(3) -0.3691(3) 0.0568(11) Uani 1 1 d . . .
Si3 Si -0.7075(4) 0.3351(3) -0.1646(3) 0.0433(9) Uani 1 1 d . . .
Si4 Si -0.8921(5) -0.2732(3) -0.3798(3) 0.0537(11) Uani 1 1 d . . .
Cl1 Cl -0.5767(4) 0.2617(3) 0.1021(3) 0.0512(9) Uani 1 1 d . . .
Cl2 Cl -0.9402(4) -0.0636(3) -0.1645(3) 0.0523(9) Uani 1 1 d . . .
C1 C -0.8409(14) 0.2294(10) -0.1409(11) 0.042(3) Uani 1 1 d . . .
H1A H -0.8691 0.1818 -0.2072 0.051 Uiso 1 1 calc R . .
C2 C -0.7012(16) 0.4631(10) -0.0810(12) 0.054(4) Uani 1 1 d . . .
H2A H -0.7974 0.4901 -0.0926 0.065 Uiso 1 1 calc R . .
H2B H -0.6313 0.5166 -0.0968 0.065 Uiso 1 1 calc R . .
H2C H -0.6714 0.4502 -0.0094 0.065 Uiso 1 1 calc R . .
C3 C -0.7720(19) 0.3594(13) -0.3006(13) 0.062(4) Uani 1 1 d . . .
H3A H -0.7737 0.2923 -0.3454 0.075 Uiso 1 1 calc R . .
H3B H -0.7064 0.4151 -0.3177 0.075 Uiso 1 1 calc R . .
H3C H -0.8699 0.3835 -0.3101 0.075 Uiso 1 1 calc R . .
C4 C -0.5191(15) 0.2982(11) -0.1536(13) 0.053(4) Uani 1 1 d . . .
H4A H -0.4809 0.2811 -0.0843 0.063 Uiso 1 1 calc R . .
H4B H -0.4588 0.3589 -0.1682 0.063 Uiso 1 1 calc R . .
H4C H -0.5178 0.2350 -0.2026 0.063 Uiso 1 1 calc R . .
C5 C -1.1017(18) 0.3676(14) -0.2066(14) 0.067(5) Uani 1 1 d . . .
H5A H -1.0355 0.4328 -0.1995 0.081 Uiso 1 1 calc R . .
H5B H -1.1935 0.3873 -0.1903 0.081 Uiso 1 1 calc R . .
H5C H -1.1197 0.3325 -0.2768 0.081 Uiso 1 1 calc R . .
C7 C -1.1526(17) 0.1547(13) -0.1297(15) 0.067(5) Uani 1 1 d . . .
H7A H -1.1696 0.1178 -0.1993 0.081 Uiso 1 1 calc R . .
H7B H -1.2436 0.1798 -0.1164 0.081 Uiso 1 1 calc R . .
H7C H -1.1164 0.1046 -0.0808 0.081 Uiso 1 1 calc R . .
C8 C -0.9885(19) 0.3381(12) 0.0157(12) 0.061(4) Uani 1 1 d . . .
H8C H -1.0808 0.3605 0.0290 0.073 Uiso 1 1 calc R . .
H8B H -0.9190 0.4016 0.0243 0.073 Uiso 1 1 calc R . .
H8A H -0.9503 0.2877 0.0638 0.073 Uiso 1 1 calc R . .
C9 C -0.7081(16) -0.2071(8) -0.3091(10) 0.040(3) Uani 1 1 d . . .
H9A H -0.6448 -0.2680 -0.3116 0.048 Uiso 1 1 calc R . .
C10 C -1.017(2) -0.1734(16) -0.4373(15) 0.081(6) Uani 1 1 d . . .
H10A H -1.0319 -0.1199 -0.3831 0.097 Uiso 1 1 calc R . .
H10B H -1.1100 -0.2116 -0.4727 0.097 Uiso 1 1 calc R . .
H10C H -0.9731 -0.1369 -0.4861 0.097 Uiso 1 1 calc R . .
C11 C -0.864(2) -0.3739(12) -0.4816(12) 0.068(5) Uani 1 1 d . . .
H11A H -0.8154 -0.3380 -0.5284 0.082 Uiso 1 1 calc R . .
H11B H -0.9578 -0.4091 -0.5194 0.082 Uiso 1 1 calc R . .
H11C H -0.8036 -0.4281 -0.4514 0.082 Uiso 1 1 calc R . .
C12 C -0.980(2) -0.3455(14) -0.2956(14) 0.075(5) Uani 1 1 d . . .
H12A H -0.9201 -0.4016 -0.2692 0.090 Uiso 1 1 calc R . .
H12B H -1.0751 -0.3790 -0.3336 0.090 Uiso 1 1 calc R . .
H12C H -0.9934 -0.2950 -0.2385 0.090 Uiso 1 1 calc R . .
C13 C -0.694(2) 0.0283(12) -0.3563(14) 0.073(5) Uani 1 1 d . . .
H13A H -0.7970 0.0192 -0.3895 0.087 Uiso 1 1 calc R . .
H13B H -0.6435 0.0810 -0.3889 0.087 Uiso 1 1 calc R . .
H13C H -0.6830 0.0539 -0.2839 0.087 Uiso 1 1 calc R . .
C14 C -0.642(2) -0.1458(14) -0.5087(13) 0.081(6) Uani 1 1 d . . .
H14A H -0.6006 -0.2150 -0.5190 0.097 Uiso 1 1 calc R . .
H14B H -0.5928 -0.0913 -0.5403 0.097 Uiso 1 1 calc R . .
H14C H -0.7454 -0.1539 -0.5399 0.097 Uiso 1 1 calc R . .
C15 C -0.4154(19) -0.0858(13) -0.3130(15) 0.068(5) Uani 1 1 d . . .
H15A H -0.3989 -0.0641 -0.2393 0.081 Uiso 1 1 calc R . .
H15B H -0.3692 -0.0303 -0.3450 0.081 Uiso 1 1 calc R . .
H15C H -0.3738 -0.1544 -0.3252 0.081 Uiso 1 1 calc R . .

loop_
_atom_site_aniso_label
_atom_site_aniso_U_11
_atom_site_aniso_U_22
_atom_site_aniso_U_33
_atom_site_aniso_U_23
_atom_site_aniso_U_13
_atom_site_aniso_U_12
As1 0.0372(9) 0.0314(7) 0.0446(8) 0.0040(5) 0.0032(6) 0.0088(6)
Bi1 0.0374(4) 0.0349(3) 0.0488(4) 0.0095(2) 0.0078(3) 0.0099(2)
Bi2 0.0420(4) 0.0334(3) 0.0419(3) 0.0056(2) 0.0054(2) 0.0044(2)
Si1 0.038(2) 0.040(2) 0.058(3) 0.0150(17) 0.0128(19) 0.0135(17)
Si2 0.070(3) 0.047(2) 0.053(3) 0.0094(18) 0.015(2) -0.011(2)
Si3 0.036(2) 0.037(2) 0.058(3) 0.0137(17) 0.0076(19) 0.0055(17)
Si4 0.060(3) 0.047(2) 0.047(3) 0.0050(18) -0.001(2) -0.0036(19)
Cl1 0.050(2) 0.0422(19) 0.056(2) -0.0022(15) 0.0003(17) 0.0130(16)
Cl2 0.041(2) 0.0396(19) 0.073(3) 0.0024(16) 0.0041(18) 0.0082(15)
C1 0.035(9) 0.043(8) 0.052(9) 0.021(6) 0.007(7) 0.014(6)
C2 0.045(10) 0.035(8) 0.079(12) 0.014(7) 0.004(8) 0.004(6)
C3 0.065(12) 0.067(10) 0.064(11) 0.031(8) 0.022(9) 0.012(8)
C4 0.036(10) 0.048(8) 0.076(11) 0.022(7) 0.011(8) 0.004(7)
C5 0.045(11) 0.090(12) 0.073(12) 0.031(9) 0.015(9) 0.014(9)
C7 0.037(11) 0.070(11) 0.098(14) 0.023(9) 0.014(9) 0.010(8)
C8 0.063(12) 0.058(10) 0.067(11) 0.006(8) 0.027(9) 0.007(8)
C9 0.070(10) 0.008(6) 0.042(8) 0.000(5) 0.010(7) 0.016(6)
C10 0.066(14) 0.097(14) 0.066(13) 0.011(10) -0.016(10) 0.000(10)
C11 0.101(15) 0.050(9) 0.047(10) -0.001(7) 0.008(9) -0.006(9)
C12 0.073(14) 0.078(12) 0.067(13) 0.001(9) 0.011(10) -0.028(10)
C13 0.100(16) 0.048(10) 0.063(12) 0.002(8) 0.007(10) -0.005(9)
C14 0.127(18) 0.067(11) 0.052(11) 0.007(8) 0.037(11) -0.024(11)
C15 0.075(13) 0.049(9) 0.085(13) 0.010(8) 0.033(10) -0.007(8)

loop_
_atom_type_symbol
_atom_type_description
_atom_type_scat_dispersion_real
_atom_type_scat_dispersion_imag
_atom_type_scat_source
C C 0.0033 0.0016 'International Tables Vol C Tables 4.2.6.8 and 6.1.1.4'
H H 0.0000 0.0000 'International Tables Vol C Tables 4.2.6.8 and 6.1.1.4'
Si Si 0.0817 0.0704 'International Tables Vol C Tables 4.2.6.8 and 6.1.1.4'
Cl Cl 0.1484 0.1585 'International Tables Vol C Tables 4.2.6.8 and 6.1.1.4'
As As 0.0499 2.0058 'International Tables Vol C Tables 4.2.6.8 and 6.1.1.4'
Bi Bi -4.1077 10.2566 'International Tables Vol C Tables 4.2.6.8 and 6.1.1.4'

loop_
_geom_angle_atom_site_label_1
_geom_angle_atom_site_label_2
_geom_angle_atom_site_label_3
_geom_angle
_geom_angle_site_symmetry_1
_geom_angle_site_symmetry_3
_geom_angle_publ_flag
As1 As1 Bi1 89.35(7) 2_455 . ?
As1 As1 Bi2 89.45(7) 2_455 . ?
Bi1 As1 Bi2 90.98(5) . . ?
C1 Bi1 Cl1 93.5(4) . . ?
C1 Bi1 As1 102.7(3) . . ?
Cl1 Bi1 As1 87.82(8) . . ?
C1 Bi1 Cl2 89.3(4) . . ?
Cl1 Bi1 Cl2 171.13(11) . . ?
As1 Bi1 Cl2 83.34(8) . . ?
C9 Bi2 Cl2 95.2(3) . . ?
C9 Bi2 As1 104.2(3) . . ?
Cl2 Bi2 As1 86.95(8) . . ?
C9 Bi2 Cl1 88.5(3) . 2_455 ?
Cl2 Bi2 Cl1 172.30(11) . 2_455 ?
As1 Bi2 Cl1 85.58(8) . 2_455 ?
C8 Si1 C7 108.1(8) . . ?
C8 Si1 C1 109.4(7) . . ?
C7 Si1 C1 111.8(7) . . ?
C8 Si1 C5 108.6(8) . . ?
C7 Si1 C5 106.4(8) . . ?
C1 Si1 C5 112.5(7) . . ?
C13 Si2 C14 106.7(8) . . ?
C13 Si2 C9 111.5(7) . . ?
C14 Si2 C9 109.2(7) . . ?
C13 Si2 C15 110.4(8) . . ?
C14 Si2 C15 108.0(9) . . ?
C9 Si2 C15 110.9(7) . . ?
C4 Si3 C2 107.6(7) . . ?
C4 Si3 C1 116.3(6) . . ?
C2 Si3 C1 112.2(7) . . ?
C4 Si3 C3 105.8(7) . . ?
C2 Si3 C3 109.1(7) . . ?
C1 Si3 C3 105.5(7) . . ?
C12 Si4 C11 107.0(8) . . ?
C12 Si4 C10 108.6(10) . . ?
C11 Si4 C10 109.4(9) . . ?
C12 Si4 C9 110.9(7) . . ?
C11 Si4 C9 108.0(7) . . ?
C10 Si4 C9 112.8(7) . . ?
Bi1 Cl1 Bi2 107.94(11) . 2_455 ?
Bi2 Cl2 Bi1 88.08(11) . . ?
Si3 C1 Si1 118.4(7) . . ?
Si3 C1 Bi1 120.4(7) . . ?
Si1 C1 Bi1 104.0(6) . . ?
Si2 C9 Si4 118.9(7) . . ?
Si2 C9 Bi2 116.7(6) . . ?
Si4 C9 Bi2 111.1(6) . . ?

loop_
_geom_bond_atom_site_label_1
_geom_bond_atom_site_label_2
_geom_bond_distance
_geom_bond_site_symmetry_2
_geom_bond_publ_flag
As1 As1 2.450(3) 2_455 ?
As1 Bi1 2.7261(16) . ?
As1 Bi2 2.7532(17) . ?
Bi1 C1 2.296(12) . ?
Bi1 Cl1 2.708(4) . ?
Bi1 Cl2 2.915(4) . ?
Bi2 C9 2.247(12) . ?
Bi2 Cl2 2.702(4) . ?
Bi2 Cl1 2.885(4) 2_455 ?
Si1 C8 1.838(16) . ?
Si1 C7 1.846(16) . ?
Si1 C1 1.870(13) . ?
Si1 C5 1.898(15) . ?
Si2 C13 1.845(17) . ?
Si2 C14 1.866(17) . ?
Si2 C9 1.870(13) . ?
Si2 C15 1.877(19) . ?
Si3 C4 1.852(14) . ?
Si3 C2 1.853(14) . ?
Si3 C1 1.866(13) . ?
Si3 C3 1.871(16) . ?
Si4 C12 1.819(17) . ?
Si4 C11 1.842(16) . ?
Si4 C10 1.885(18) . ?
Si4 C9 1.896(15) . ?
Cl1 Bi2 2.885(4) 2_455 ?

loop_
_geom_torsion_atom_site_label_1
_geom_torsion_atom_site_label_2
_geom_torsion_atom_site_label_3
_geom_torsion_atom_site_label_4
_geom_torsion
_geom_torsion_site_symmetry_1
_geom_torsion_site_symmetry_2
_geom_torsion_site_symmetry_3
_geom_torsion_site_symmetry_4
_geom_torsion_publ_flag
As1 As1 Bi1 C1 159.1(4) 2_455 . . . ?
Bi2 As1 Bi1 C1 -111.5(4) . . . . ?
As1 As1 Bi1 Cl1 66.05(10) 2_455 . . . ?
Bi2 As1 Bi1 Cl1 155.49(9) . . . . ?
As1 As1 Bi1 Cl2 -113.16(10) 2_455 . . . ?
Bi2 As1 Bi1 Cl2 -23.72(8) . . . . ?
As1 As1 Bi2 C9 -150.5(3) 2_455 . . . ?
Bi1 As1 Bi2 C9 120.2(3) . . . . ?
As1 As1 Bi2 Cl2 114.92(11) 2_455 . . . ?
Bi1 As1 Bi2 Cl2 25.58(9) . . . . ?
As1 As1 Bi2 Cl1 -63.19(10) 2_455 . . 2_455 ?
Bi1 As1 Bi2 Cl1 -152.53(8) . . . 2_455 ?
C1 Bi1 Cl1 Bi2 -126.1(3) . . . 2_455 ?
As1 Bi1 Cl1 Bi2 -23.55(11) . . . 2_455 ?
Cl2 Bi1 Cl1 Bi2 -18.5(8) . . . 2_455 ?
C9 Bi2 Cl2 Bi1 -127.9(3) . . . . ?
As1 Bi2 Cl2 Bi1 -23.82(8) . . . . ?
Cl1 Bi2 Cl2 Bi1 -9.6(9) 2_455 . . . ?
C1 Bi1 Cl2 Bi2 127.0(3) . . . . ?
Cl1 Bi1 Cl2 Bi2 19.1(8) . . . . ?
As1 Bi1 Cl2 Bi2 24.21(8) . . . . ?
C4 Si3 C1 Si1 163.6(8) . . . . ?
C2 Si3 C1 Si1 39.2(10) . . . . ?
C3 Si3 C1 Si1 -79.4(10) . . . . ?
C4 Si3 C1 Bi1 34.1(11) . . . . ?
C2 Si3 C1 Bi1 -90.4(8) . . . . ?
C3 Si3 C1 Bi1 151.0(8) . . . . ?
C8 Si1 C1 Si3 -76.2(10) . . . . ?
C7 Si1 C1 Si3 164.1(9) . . . . ?
C5 Si1 C1 Si3 44.5(11) . . . . ?
C8 Si1 C1 Bi1 60.5(8) . . . . ?
C7 Si1 C1 Bi1 -59.2(9) . . . . ?
C5 Si1 C1 Bi1 -178.8(7) . . . . ?
Cl1 Bi1 C1 Si3 33.9(7) . . . . ?
As1 Bi1 C1 Si3 -54.7(8) . . . . ?
Cl2 Bi1 C1 Si3 -137.7(7) . . . . ?
Cl1 Bi1 C1 Si1 -101.8(6) . . . . ?
As1 Bi1 C1 Si1 169.7(5) . . . . ?
Cl2 Bi1 C1 Si1 86.7(6) . . . . ?
C13 Si2 C9 Si4 77.2(9) . . . . ?
C14 Si2 C9 Si4 -40.5(11) . . . . ?
C15 Si2 C9 Si4 -159.4(8) . . . . ?
C13 Si2 C9 Bi2 -60.2(10) . . . . ?
C14 Si2 C9 Bi2 -177.9(9) . . . . ?
C15 Si2 C9 Bi2 63.2(9) . . . . ?
C12 Si4 C9 Si2 -165.8(8) . . . . ?
C11 Si4 C9 Si2 77.2(8) . . . . ?
C10 Si4 C9 Si2 -43.8(10) . . . . ?
C12 Si4 C9 Bi2 -26.2(9) . . . . ?
C11 Si4 C9 Bi2 -143.2(7) . . . . ?
C10 Si4 C9 Bi2 95.8(8) . . . . ?
Cl2 Bi2 C9 Si2 87.7(6) . . . . ?
As1 Bi2 C9 Si2 -0.4(7) . . . . ?
Cl1 Bi2 C9 Si2 -85.5(6) 2_455 . . . ?
Cl2 Bi2 C9 Si4 -52.8(5) . . . . ?
As1 Bi2 C9 Si4 -141.0(4) . . . . ?
Cl1 Bi2 C9 Si4 133.9(5) 2_455 . . . ?

loop_
_platon_squeeze_void_nr
_platon_squeeze_void_average_x
_platon_squeeze_void_average_y
_platon_squeeze_void_average_z
_platon_squeeze_void_volume
_platon_squeeze_void_count_electrons
_platon_squeeze_void_content
1 0.042 0.917 0.347 7 1 ' '
2 0.500 0.500 0.500 189 47 ' '
3 0.958 0.083 0.653 7 1 ' '
